data_4344948
loop_
_publ_author_name
'Stoumpos, Constantinos C.'
'Mao, Lingling'
'Malliakas, Christos D.'
'Kanatzidis, Mercouri G.'

_publ_section_title
;
 Structure-Band Gap Relationships in Hexagonal Polytypes and
 Low-Dimensional Structures of Hybrid Tin Iodide Perovskites.
;
_journal_issue 1
_journal_name_full 'Inorganic chemistry'
_journal_page_first 56
_journal_page_last 73
_journal_paper_doi 10.1021/acs.inorgchem.6b02764
_journal_volume 56
_journal_year 2017
_chemical_formula_moiety ((CH3)2C(H)NH3)3Sn2I7
_chemical_formula_sum 'C12 H30 I7 N3 Sn2'
_chemical_formula_weight 1342.1
_chemical_name_common 'Isopropylammonium Tin Iodide'
_space_group_IT_number 107
_symmetry_cell_setting tetragonal
_symmetry_Int_Tables_number 107
_symmetry_space_group_name_Hall 'I 4 -2'
_symmetry_space_group_name_H-M 'I 4 m m'
_cell_angle_alpha 90
_cell_angle_beta 90
_cell_angle_gamma 90
_cell_formula_units_Z 2
_cell_length_a 6.481(3)
_cell_length_b 6.481(3)
_cell_length_c 36.58(3)
_cell_measurement_reflns_used 1269
_cell_measurement_temperature 400
_cell_measurement_theta_max 20.33
_cell_measurement_theta_min 2.22
_cell_volume 1536.5(16)
_computing_cell_refinement 'STOE X-AREA'
_computing_data_collection 'STOE X-AREA'
_computing_data_reduction 'STOE X-RED'
_computing_structure_refinement Jana2006
_computing_structure_solution Superflip
_diffrn_ambient_temperature 400
_diffrn_detector 'image plate (34 cm diameter)'
_diffrn_detector_area_resol_mean 6.67
_diffrn_detector_type STOE
_diffrn_measured_fraction_theta_full 0.98
_diffrn_measured_fraction_theta_max 0.98
_diffrn_measurement_details ' 180 frames, detector distance = 100 mm'
_diffrn_measurement_device '2-circle goniometer'
_diffrn_measurement_device_type 'STOE IPDS 2'
_diffrn_measurement_method 'rotation method'
_diffrn_radiation_collimation '0.5 mm diameter, monocapillary'
_diffrn_radiation_monochromator 'plane graphite'
_diffrn_radiation_polarisn_norm 0
_diffrn_radiation_type 'Mo K\a'
_diffrn_radiation_wavelength 0.71073
_diffrn_reflns_av_R_equivalents 0.8192
_diffrn_reflns_av_unetI/netI 0.1633
_diffrn_reflns_limit_h_max 8
_diffrn_reflns_limit_h_min -8
_diffrn_reflns_limit_k_max 8
_diffrn_reflns_limit_k_min -8
_diffrn_reflns_limit_l_max 50
_diffrn_reflns_limit_l_min -50
_diffrn_reflns_number 7433
_diffrn_reflns_theta_full 29.48
_diffrn_reflns_theta_max 25.48
_diffrn_reflns_theta_min 2.23
_diffrn_source 'sealed X-ray tube, 12 x 0.4 mm long-fine focus'
_diffrn_source_current 30
_diffrn_source_power 1.20
_diffrn_source_voltage 40
_exptl_absorpt_coefficient_mu 8.664
_exptl_absorpt_correction_T_max 0.7238
_exptl_absorpt_correction_T_min 0.4705
_exptl_absorpt_correction_type integration
_exptl_absorpt_process_details X-SHAPE
_exptl_crystal_colour Red
_exptl_crystal_density_diffrn 2.9015
_exptl_crystal_description 'rectangular plate'
_exptl_crystal_F_000 1128
_exptl_crystal_size_max 0.594
_exptl_crystal_size_mid 0.0404
_exptl_crystal_size_min 0.0395
_refine_diff_density_max 0.92
_refine_diff_density_min -0.79
_refine_ls_abs_structure_details '  48 of Friedel pairs used in the refinement'
_refine_ls_extinction_method none
_refine_ls_goodness_of_fit_gt 1.04
_refine_ls_goodness_of_fit_ref 1.04
_refine_ls_hydrogen_treatment constr
_refine_ls_number_constraints 9
_refine_ls_number_parameters 41
_refine_ls_number_reflns 163
_refine_ls_number_restraints 12
_refine_ls_R_factor_all 0.0676
_refine_ls_R_factor_gt 0.0676
_refine_ls_shift/su_max 0.0439
_refine_ls_shift/su_mean 0.0125
_refine_ls_structure_factor_coef Fsqd
_refine_ls_weighting_details w=1/(\s^2^(I)+0.0004I^2^)
_refine_ls_weighting_scheme sigma
_refine_ls_wR_factor_gt 0.0793
_refine_ls_wR_factor_ref 0.0793
_reflns_number_gt 163
_reflns_number_total 1443
_reflns_threshold_expression I>2\s(I)
_cod_data_source_file ic6b02764_si_011.cif
_cod_data_source_block 6b.IPA3Sn2I7-400K-MODEL_ONLY
_cod_depositor_comments 'Adding full bibliography for 4344944--4344956.cif.'
_cod_original_cell_volume 1536.2(14)
_cod_original_sg_symbol_Hall 'I 4;-2'
_cod_database_code 4344948

loop_
_space_group_symop_id
_space_group_symop_operation_xyz
1 x,y,z
2 -x,-y,z
3 -y,x,z
4 y,-x,z
5 x,-y,z
6 -x,y,z
7 -y,-x,z
8 y,x,z
9 x+1/2,y+1/2,z+1/2
10 -x+1/2,-y+1/2,z+1/2
11 -y+1/2,x+1/2,z+1/2
12 y+1/2,-x+1/2,z+1/2
13 x+1/2,-y+1/2,z+1/2
14 -x+1/2,y+1/2,z+1/2
15 -y+1/2,-x+1/2,z+1/2
16 y+1/2,x+1/2,z+1/2

loop_
_atom_site_label
_atom_site_type_symbol
_atom_site_fract_x
_atom_site_fract_y
_atom_site_fract_z
_atom_site_adp_type
_atom_site_U_iso_or_equiv
_atom_site_site_symmetry_multiplicity
_atom_site_occupancy
_atom_site_calc_flag
Sn1 Sn 0 0 0.4032(7) Uani 0.178(10) 2 1 d
I1 I 0.5 0 0.4037(4) Uani 0.136(7) 4 1 d
I2 I 0 0 0.3246(9) Uani 0.232(13) 2 1 d
I3 I 0 0 0.4961(8) Uani 0.171(5) 2 1 d
N1 N 0.5 0.5 0.31014(2) Uiso 0.6(2) 2 1 d
C1 C 0.469751 0.469751 0.269845 Uiso 0.6(2) 8 0.25 d
C3 C 0.53557(2) 0.53557(2) 0.502(5) Uiso 0.36(9) 8 0.25 d
C4 C 0.33527(12) 0.5 0.522(5) Uiso 0.36(9) 8 0.5 d
N2 N 0.5 0.5 0.462(5) Uiso 0.36(9) 2 1 d
Sn2 Sn 0 0 0.5937(5) Uani 0.064(5) 2 1 d
I4 I 0 -0.5 0.5981(5) Uani 0.159(8) 4 1 d
I5 I 0 0 0.6769(7) Uani 0.250(16) 2 1 d
C2 C 0.61338(8) 0.61338(8) 0.250183(15) Uiso 0.6(2) 8 0.5 d
N3 N 0 0 0.1470(10) Uiso 0.15(2) 2 1 d
C5 C 0.0331(9) 0.0331(9) 0.1871(10) Uiso 0.15(2) 8 1 d
C6 C 0.1958(10) 0.1958(10) 0.1916(11) Uiso 0.15(2) 8 0.5 d

loop_
_atom_site_aniso_label
_atom_site_aniso_type_symbol
_atom_site_aniso_U_11
_atom_site_aniso_U_22
_atom_site_aniso_U_33
_atom_site_aniso_U_12
_atom_site_aniso_U_13
_atom_site_aniso_U_23
Sn1 Sn 0.210(14) 0.210(14) 0.11(2) 0 0 0
I1 I 0.089(9) 0.150(12) 0.169(15) 0 0 0
I2 I 0.31(2) 0.31(2) 0.080(17) 0 0 0
I3 I 0.210(7) 0.210(7) 0.092(11) 0 0 0
Sn2 Sn 0.045(4) 0.045(4) 0.100(13) 0 0 0
I4 I 0.139(11) 0.118(11) 0.221(19) 0 0 0
I5 I 0.35(3) 0.35(3) 0.057(16) 0 0 0

loop_
_atom_type_symbol
_atom_type_scat_dispersion_real
_atom_type_scat_dispersion_imag
_atom_type_scat_source
C 0.0033 0.0016 'International Tables Vol C tables 4.2.6.8 and 6.1.1.1'
H 0.0000 0.0000 'International Tables Vol C tables 4.2.6.8 and 6.1.1.1'
I -0.4742 1.8119 'International Tables Vol C tables 4.2.6.8 and 6.1.1.1'
N 0.0061 0.0033 'International Tables Vol C tables 4.2.6.8 and 6.1.1.1'
Sn -0.6537 1.4246 'International Tables Vol C tables 4.2.6.8 and 6.1.1.1'

loop_
_geom_angle_atom_site_label_1
_geom_angle_atom_site_label_2
_geom_angle_atom_site_label_3
_geom_angle_site_symmetry_1
_geom_angle_site_symmetry_3
_geom_angle
I1 Sn1 I1 1_455 . 179.4(9)
I1 Sn1 I1 1_455 3_545 89.998(5)
I1 Sn1 I1 1_455 3_555 89.998(5)
I1 Sn1 I2 1_455 . 90.3(5)
I1 Sn1 I3 1_455 . 89.7(5)
I1 Sn1 I1 . 3_545 89.998(5)
I1 Sn1 I1 . 3_555 89.998(5)
I1 Sn1 I2 . . 90.3(5)
I1 Sn1 I3 . . 89.7(5)
I1 Sn1 I1 3_545 3_555 179.4(9)
I1 Sn1 I2 3_545 . 90.3(5)
I1 Sn1 I3 3_545 . 89.7(5)
I1 Sn1 I2 3_555 . 90.3(5)
I1 Sn1 I3 3_555 . 89.7(5)
I2 Sn1 I3 . . 180.0(5)
Sn1 I1 Sn1 . 1_655 179.4(8)
Sn1 I1 N2 . 1_545 90.2(3)
Sn1 I1 N2 . . 90.2(3)
Sn1 I1 N2 1_655 1_545 90.2(3)
Sn1 I1 N2 1_655 . 90.2(3)
N2 I1 N2 1_545 . 113(3)
C1 N1 C1 . 2_665 21.30(2)
C1 N1 C1 . 3_655 15.019(15)
C1 N1 C1 . 4_565 15.019(15)
C1 N1 C1 2_665 3_655 15.019(15)
C1 N1 C1 2_665 4_565 15.019(15)
C1 N1 C1 3_655 4_565 21.30(2)
N1 C1 C2 . . 108.00(3)
C4 C3 C4 . 3_655 60(5)
C4 C3 N2 . . 108(8)
C4 C3 N2 3_655 . 108(8)
C3 C4 C3 . 4_565 17.7(13)
C3 C4 C4 . 3_655 60(5)
C3 C4 C4 . 4_565 44(6)
C3 C4 C4 4_565 3_655 44(6)
C3 C4 C4 4_565 4_565 60(5)
C4 C4 C4 3_655 4_565 90.00(6)
I1 N2 I1 . 1_565 113(5)
I1 N2 I1 . 3_555 72(2)
I1 N2 I1 . 3_655 72(2)
I1 N2 C3 . . 132(3)
I1 N2 C3 . 2_665 114.2(16)
I1 N2 C3 . 3_655 132(3)
I1 N2 C3 . 4_565 114.2(16)
I1 N2 I1 1_565 3_555 72(2)
I1 N2 I1 1_565 3_655 72(2)
I1 N2 C3 1_565 . 114.2(16)
I1 N2 C3 1_565 2_665 132(3)
I1 N2 C3 1_565 3_655 114.2(16)
I1 N2 C3 1_565 4_565 132(3)
I1 N2 I1 3_555 3_655 113(5)
I1 N2 C3 3_555 . 132(3)
I1 N2 C3 3_555 2_665 114.2(16)
I1 N2 C3 3_555 3_655 114.2(16)
I1 N2 C3 3_555 4_565 132(3)
I1 N2 C3 3_655 . 114.2(16)
I1 N2 C3 3_655 2_665 132(3)
I1 N2 C3 3_655 3_655 132(3)
I1 N2 C3 3_655 4_565 114.2(16)
C3 N2 C3 . 2_665 25(4)
C3 N2 C3 . 3_655 18(3)
C3 N2 C3 . 4_565 18(3)
C3 N2 C3 2_665 3_655 18(3)
C3 N2 C3 2_665 4_565 18(3)
C3 N2 C3 3_655 4_565 25(4)
I4 Sn2 I4 . 1_565 174.3(8)
I4 Sn2 I4 . 3_455 89.86(4)
I4 Sn2 I4 . 3_555 89.86(4)
I4 Sn2 I5 . . 87.1(5)
I4 Sn2 I4 1_565 3_455 89.86(4)
I4 Sn2 I4 1_565 3_555 89.86(4)
I4 Sn2 I5 1_565 . 87.1(5)
I4 Sn2 I4 3_455 3_555 174.3(8)
I4 Sn2 I5 3_455 . 87.1(5)
I4 Sn2 I5 3_555 . 87.1(5)
Sn2 I4 Sn2 1_545 . 174.3(8)
Sn2 I4 N3 1_545 9_445 91.4(2)
Sn2 I4 N3 1_545 9_545 91.4(2)
Sn2 I4 N3 . 9_445 91.4(2)
Sn2 I4 N3 . 9_545 91.4(2)
N3 I4 N3 9_445 9_545 122.2(9)
C1 C2 C2 . 3_655 51.65(3)
C1 C2 C2 . 4_565 51.65(3)
C2 C2 C2 3_655 4_565 90.00(4)
I4 N3 I4 9_454 9_554 122.2(11)
I4 N3 I4 9_454 11_444 76.5(5)
I4 N3 I4 9_454 11_454 76.5(5)
I4 N3 C5 9_454 . 126.7(8)
I4 N3 C5 9_454 2_555 110.3(5)
I4 N3 C5 9_454 3_555 110.3(5)
I4 N3 C5 9_454 4_555 126.7(8)
I4 N3 I4 9_554 11_444 76.5(5)
I4 N3 I4 9_554 11_454 76.5(5)
I4 N3 C5 9_554 . 110.3(5)
I4 N3 C5 9_554 2_555 126.7(8)
I4 N3 C5 9_554 3_555 126.7(8)
I4 N3 C5 9_554 4_555 110.3(5)
I4 N3 I4 11_444 11_454 122.2(11)
I4 N3 C5 11_444 . 126.7(8)
I4 N3 C5 11_444 2_555 110.3(5)
I4 N3 C5 11_444 3_555 126.7(8)
I4 N3 C5 11_444 4_555 110.3(5)
I4 N3 C5 11_454 . 110.3(5)
I4 N3 C5 11_454 2_555 126.7(8)
I4 N3 C5 11_454 3_555 110.3(5)
I4 N3 C5 11_454 4_555 126.7(8)
C5 N3 C5 . 2_555 23.4(8)
C5 N3 C5 . 3_555 16.5(6)
C5 N3 C5 . 4_555 16.5(6)
C5 N3 C5 2_555 3_555 16.5(6)
C5 N3 C5 2_555 4_555 16.5(6)
C5 N3 C5 3_555 4_555 23.4(8)
N3 C5 C6 . . 108(2)

loop_
_geom_bond_atom_site_label_1
_geom_bond_atom_site_label_2
_geom_bond_site_symmetry_2
_geom_bond_distance
Sn1 I1 1_455 3.240(3)
Sn1 I1 . 3.240(3)
Sn1 I1 3_545 3.240(3)
Sn1 I1 3_555 3.240(3)
Sn1 I2 . 2.88(4)
Sn1 I3 . 3.40(4)
I1 N2 1_545 3.89(10)
I1 N2 . 3.89(10)
N1 C1 . 1.500(2)
N1 C1 2_665 1.500(2)
N1 C1 3_655 1.500(2)
N1 C1 4_565 1.500(2)
C1 C2 . 1.5000(10)
C3 C4 . 1.50(12)
C3 C4 3_655 1.50(12)
C3 N2 . 1.5(3)
C4 C4 3_655 1.5098(12)
C4 C4 4_565 1.5098(12)
Sn2 I4 . 3.244(3)
Sn2 I4 1_565 3.244(3)
Sn2 I4 3_455 3.244(3)
Sn2 I4 3_555 3.244(3)
Sn2 I5 . 3.04(3)
I4 N3 9_445 3.70(2)
I4 N3 9_545 3.70(2)
C2 C2 3_655 1.4695(15)
C2 C2 4_565 1.4695(15)
N3 C5 . 1.50(5)
N3 C5 2_555 1.50(5)
N3 C5 3_555 1.50(5)
N3 C5 4_555 1.50(5)
C5 C6 . 1.500(11)

loop_
_twin_individual_id
_twin_individual_mass_fraction_refined
_twin_individual_twin_matrix_11
_twin_individual_twin_matrix_12
_twin_individual_twin_matrix_13
_twin_individual_twin_matrix_21
_twin_individual_twin_matrix_22
_twin_individual_twin_matrix_23
_twin_individual_twin_matrix_31
_twin_individual_twin_matrix_32
_twin_individual_twin_matrix_33
1 0.58(2) 1 0 0 0 1 0 0 0 1
2 0.42(2) -0.9391 0 1.9391 0 -1 0 0.0609 0 0.9391

loop_
_restr_distance_atom_site_label_1
_restr_distance_atom_site_label_2
_restr_distance_target
_restr_distance_target_weight_param
N1 C1 1.5 0.001
C1 C2 1.5 0.001
N2 C3 1.5 0.001
C3 C4 1.5 0.001
N3 C5 1.5 0.001
C5 C6 1.5 0.001

loop_
_restr_angle_atom_site_label_1
_restr_angle_atom_site_label_2
_restr_angle_atom_site_label_3
_restr_angle_site_symmetry_3
_restr_angle_target
_restr_angle_target_weight_param
N1 C1 C2 . 108 0.01
C2 C1 C2 2_665 108 0.01
N2 C3 C4 . 108 0.01
C4 C3 C4 2_665 108 0.01
N3 C5 C6 . 108 0.01
C6 C5 C3 2_555 108 0.01
